data_2003676
loop_
_publ_author_name
'Krieger, C.'
'Peraus, G.'
'Neugebauer, F. A.'

_publ_section_title
;
 Pair Stacking of 10-(4-Nitrophenyl)-5(10<i>H</i>)-phenazinyl Radicals
;
_journal_issue 7
_journal_name_full 'Acta Crystallographica Section C'
_journal_page_first 1420
_journal_page_last 1423
_journal_paper_doi 10.1107/S0108270195000941
_journal_volume 51
_journal_year 1995
_chemical_formula_moiety 'C18 H12 N3 O2,0.5C6 H6'
_chemical_formula_sum 'C21 H15 N3 O2'
_chemical_formula_weight 341.37
_space_group_IT_number 2
_symmetry_cell_setting triclinic
_symmetry_space_group_name_Hall '-P 1'
_symmetry_space_group_name_H-M 'P -1'
_atom_type_scat_source IntTabIV
_cell_angle_alpha 103.94(2)
_cell_angle_beta 98.20(2)
_cell_angle_gamma 107.83(2)
_cell_formula_units_Z 2
_cell_length_a 7.735(1)
_cell_length_b 8.066(1)
_cell_length_c 14.319(2)
_cell_measurement_reflns_used 30
_cell_measurement_temperature 300
_cell_measurement_theta_max 16
_cell_measurement_theta_min 12
_cell_volume 802.5(2)
_diffrn_measurement_device 'Enraf-Nonius CAD-4 four circle'
_diffrn_measurement_method '\w/2\q scans'
_diffrn_radiation_type MoK\a
_diffrn_radiation_wavelength 0.71073
_diffrn_reflns_av_R_equivalents 0.026
_diffrn_reflns_limit_h_max 9
_diffrn_reflns_limit_h_min 0
_diffrn_reflns_limit_k_max 9
_diffrn_reflns_limit_k_min -9
_diffrn_reflns_limit_l_max 17
_diffrn_reflns_limit_l_min -17
_diffrn_reflns_number 3280
_diffrn_reflns_theta_max 26
_diffrn_standards_decay_% <3
_diffrn_standards_interval_time 90
_diffrn_standards_number 3
_exptl_absorpt_coefficient_mu 0.0871
_exptl_absorpt_correction_type none
_exptl_crystal_colour Black
_exptl_crystal_density_diffrn 1.413
_exptl_crystal_density_method none
_exptl_crystal_description 'isometric prisms'
_exptl_crystal_size_max 0.2
_exptl_crystal_size_mid 0.2
_exptl_crystal_size_min 0.2
_refine_diff_density_max 0.09
_refine_diff_density_min -0.12
_refine_ls_extinction_method none
_refine_ls_goodness_of_fit_obs 1.14
_refine_ls_hydrogen_treatment refU
_refine_ls_number_parameters 295
_refine_ls_number_reflns 1516
_refine_ls_R_factor_obs 0.033
_refine_ls_shift/esd_max <0.001
_refine_ls_structure_factor_coef F
_refine_ls_weighting_scheme
;                    sigma
w = 1/\s^2^(F)
;
_refine_ls_wR_factor_obs 0.035
_reflns_number_observed 1561
_reflns_number_total 3145
_reflns_observed_criterion I>3\s(I)
_cod_data_source_file jz1027.cif
_cod_data_source_block jz1027a
_cod_original_cell_volume 802.4(6)
_cod_database_code 2003676

loop_
_symmetry_equiv_pos_as_xyz
x,y,z
-x,-y,-z

loop_
_atom_site_label
_atom_site_fract_x
_atom_site_fract_y
_atom_site_fract_z
_atom_site_U_iso_or_equiv
C(1) 0.4316(3) 0.7431(3) 0.5238(2) 0.0444(6)
C(2) 0.4526(3) 0.7158(3) 0.4284(2) 0.0526(6)
C(3) 0.3508(3) 0.5511(3) 0.3563(2) 0.0535(6)
C(4) 0.2318(3) 0.4142(3) 0.3800(2) 0.0489(6)
C(4a) 0.2056(2) 0.4337(2) 0.4771(1) 0.0396(6)
N(5) 0.0888(2) 0.2897(2) 0.4971(1) 0.0436(5)
C(5a) 0.0718(3) 0.3142(2) 0.5924(1) 0.0376(5)
C(6) -0.0447(3) 0.1668(3) 0.6165(2) 0.0474(6)
C(7) -0.0733(3) 0.1838(3) 0.7098(2) 0.0514(7)
C(8) 0.0151(3) 0.3493(3) 0.7830(2) 0.0487(6)
C(9) 0.1316(3) 0.4963(3) 0.7635(1) 0.0420(6)
C(9a) 0.1627(2) 0.4816(2) 0.6690(1) 0.0349(5)
N(10) 0.2787(2) 0.6277(2) 0.6450(1) 0.0377(4)
C(10a) 0.3068(2) 0.6054(2) 0.5490(1) 0.0370(5)
C(1') 0.3591(3) 0.8067(2) 0.7157(1) 0.0352(5)
C(2') 0.5016(3) 0.8440(3) 0.7966(2) 0.0542(6)
C(3') 0.5796(3) 1.0171(3) 0.8622(2) 0.0466(6)
C(4') 0.5145(3) 1.1496(3) 0.8452(1) 0.0383(5)
C(5') 0.3712(3) 1.1146(2) 0.7658(1) 0.0365(5)
C(6') 0.2929(3) 0.9413(3) 0.7007(1) 0.0365(5)
N(4') 0.6009(2) 1.3363(2) 0.9134(1) 0.0511(5)
O(4"A) 0.7214(2) 1.3648(2) 0.9856(1) 0.0886(6)
O(4"B) 0.5499(2) 1.4552(2) 0.8935(1) 0.0717(5)
C(1B) 0.0553(3) -0.0451(3) -0.0861(2) 0.556(7)
C(2B) 0.1158(3) 0.1344(3) -0.0290(2) 0.0527(6)
C(3B) 0.0604(3) 0.1789(3) 0.0573(2) 0.0525(7)
H(1) 0.507(2) 0.859(2) 0.574(1) 0.060(5)
H(2) 0.542(2) 0.811(2) 0.412(1) 0.065(5)
H(3) 0.372(2) 0.536(2) 0.289(1) 0.072(5)
H(4) 0.161(2) 0.296(2) 0.335(1) 0.038(4)
H(6) -0.102(2) 0.058(2) 0.567(1) 0.054(5)
H(7) -0.152(2) 0.080(2) 0.723(1) 0.069(5)
H(8) -0.008(2) 0.356(2) 0.847(1) 0.054(5)
H(9) 0.194(2) 0.608(2) 0.814(1) 0.050(4)
H(2') 0.545(2) 0.752(2) 0.806(1) 0.058(5)
H(3') 0.674(2) 1.047(2) 0.916(1) 0.042(4)
H(5') 0.330(2) 1.208(2) 0.758(1) 0.042(4)
H(6') 0.189(2) 0.912(2) 0.644(1) 0.051(4)
H(1B) 0.096(3) -0.072(3) -0.146(2) 0.092(7)
H(2B) 0.192(2) 0.222(2) -0.051(1) 0.064(5)
H(3B) 0.104(3) 0.304(3) 0.097(1) 0.087(6)

loop_
_geom_angle_atom_site_label_1
_geom_angle_atom_site_label_2
_geom_angle_atom_site_label_3
_geom_angle_site_symmetry_1
_geom_angle_site_symmetry_3
_geom_angle
_geom_angle_publ_flag
C(2) C(1) C(10a) . . 120.1(2) yes
C(1) C(2) C(3) . . 120.6(2) yes
C(2) C(3) C(4) . . 120.0(2) yes
C(3) C(4) C(4a) . . 122.0(2) yes
C(4) C(4a) N(5) . . 119.30(10) yes
C(4) C(4a) C(10a) . . 117.0(2) yes
N(5) C(4a) C(10a) . . 123.7(2) yes
C(4a) N(5) C(5a) . . 117.00(10) yes
N(5) C(5a) C(6) . . 118.60(10) yes
N(5) C(5a) C(9a) . . 123.7(2) yes
C(6) C(5a) C(9a) . . 117.7(2) yes
C(5a) C(6) C(7) . . 121.7(2) yes
C(6) C(7) C(8) . . 119.6(2) yes
C(7) C(8) C(9) . . 121.0(2) yes
C(8) C(9) C(9a) . . 120.3(2) yes
C(5a) C(9a) C(9) . . 119.8(2) yes
C(5a) C(9a) N(10) . . 117.6(2) yes
C(9) C(9a) N(10) . . 122.60(10) yes
C(9a) N(10) C(10a) . . 120.40(10) yes
C(9a) N(10) C(1') . . 120.7(2) yes
C(10a) N(10) C(1') . . 118.7(2) yes
C(1) C(10a) C(4a) . . 120.2(2) yes
C(1) C(10a) N(10) . . 122.20(10) yes
C(4a) C(10a) N(10) . . 117.5(2) yes
C(4') N(4') O(4''A) . . 118.3(2) yes
C(4') N(4') O(4''B) . . 118.3(2) yes
O(4''A) N(4') O(4''B) . . 123.4(2) yes
N(10) C(1') C(2') . . 120.6(2) no
N(10) C(1') C(6') . . 118.8(2) no
C(2') C(1') C(6') . . 120.6(2) no
C(1') C(2') C(3') . . 119.7(2) no
C(2') C(3') C(4') . . 118.8(2) no
C(3') C(4') C(5') . . 122.3(2) no
C(3') C(4') N(4') . . 119.2(2) no
C(5') C(4') N(4') . . 118.5(2) no
C(4') C(5') C(6') . . 118.7(2) no
C(1') C(6') C(5') . . 119.8(2) no
C(2B) C(1B) C(3B) . 2 120.3(2) no
C(1B) C(2B) C(3B) . . 119.8(2) no
C(1B) C(3B) C(2B) 2 . 119.9(2) no

loop_
_geom_bond_atom_site_label_1
_geom_bond_atom_site_label_2
_geom_bond_site_symmetry_2
_geom_bond_distance
_geom_bond_publ_flag
C(1) C(2) . 1.372(3) yes
C(1) C(10a) . 1.389(3) yes
C(2) C(3) . 1.385(2) yes
C(3) C(4) . 1.352(3) yes
C(4) C(4a) . 1.413(3) yes
C(4a) N(5) . 1.356(3) yes
C(4a) C(10a) . 1.418(2) yes
N(5) C(5a) . 1.362(3) yes
C(5a) C(6) . 1.405(3) yes
C(5a) C(9a) . 1.416(2) yes
C(6) C(7) . 1.366(3) yes
C(7) C(8) . 1.382(2) yes
C(8) C(9) . 1.368(3) yes
C(9) C(9a) . 1.392(3) yes
C(9a) N(10) . 1.395(2) yes
N(10) C(10a) . 1.400(3) yes
N(10) C(1') . 1.436(2) yes
C(1') C(2') . 1.383(3) yes
C(1') C(6') . 1.381(3) yes
C(2') C(3') . 1.374(2) yes
C(3') C(4') . 1.368(3) yes
C(4') C(5') . 1.377(3) yes
C(4') N(4') . 1.469(2) yes
C(5') C(6') . 1.372(2) yes
N(4') O(4''A) . 1.212(2) yes
N(4') O(4''B) . 1.220(3) yes
C(1B) C(2B) . 1.374(3) yes
C(1B) C(3B) 2_555 1.365(3) yes
C(2B) C(3B) . 1.368(3) yes
C(1) H(1) . 0.970(10) no
C(2) H(2) . 0.96(2) no
C(3) H(3) . 0.98(2) no
C(4) H(4) . 0.950(10) no
C(6) H(6) . 0.920(10) no
C(7) H(7) . 0.95(2) no
C(8) H(8) . 0.95(2) no
C(9) H(9) . 0.940(10) no
C(2') H(2') . 0.93(2) no
C(3') H(3') . 0.92(2) no
C(5') H(5') . 0.93(2) no
C(6') H(6') . 0.98(2) no
C(1B) H(1B) . 0.96(2) no
C(2B) H(2B) . 0.93(2) no
C(3B) H(3B) . 0.96(2) no

loop_
_geom_contact_atom_site_label_1
_geom_contact_atom_site_label_2
_geom_contact_distance
_geom_contact_site_symmetry_2
_geom_contact_publ_flag
C(4) C(9a) 3.429(3) 2_566 yes
N(5) C(10a) 3.434(3) 2_566 yes
C(1) C(4) 3.482(3) 2_666 yes
C(2) C(4a) 3.463(3) 2_666 yes
C(3) C(10a) 3.506(3) 2_666 yes

loop_
_geom_torsion_atom_site_label_1
_geom_torsion_atom_site_label_2
_geom_torsion_atom_site_label_3
_geom_torsion_atom_site_label_4
_geom_torsion
_geom_torsion_publ_flag
C(5a) C(9a) N(10) C(1') 173.10(10) yes
C(1') N(10) C(10a) C(4a) -171.60(10) yes
C(9a) N(10) C(1') C(2') 72.3(2) yes
C(10a) N(10) C(1') C(6') 66.6(2) yes
